data_4503687
loop_
_publ_author_name
'Lin, Yan-Yong'
'Zhang, Yue-Biao'
'Zhang, Jie-Peng'
'Chen, Xiao-Ming'

_publ_section_title
;
 Pillaring Zn-Triazolate Layers with Flexible Aliphatic Dicarboxylates
 into Three-Dimensional Metal&#x2212;Organic Frameworks
;
_journal_issue 10
_journal_name_full 'Crystal Growth &amp; Design'
_journal_page_first 3673
_journal_paper_doi 10.1021/cg800289c
_journal_volume 8
_journal_year 2008
_chemical_formula_sum 'C5 H12 N8 O6 Zn2'
_chemical_formula_weight 410.97
_chemical_name_systematic
; 
 ? 
;
_space_group_IT_number 62
_symmetry_cell_setting orthorhombic
_symmetry_space_group_name_Hall '-P 2ac 2n'
_symmetry_space_group_name_H-M 'P n m a'
_atom_sites_solution_hydrogens geom
_atom_sites_solution_primary direct
_atom_sites_solution_secondary difmap
_audit_creation_method SHELXL-97
_cell_angle_alpha 90.00
_cell_angle_beta 90.00
_cell_angle_gamma 90.00
_cell_formula_units_Z 4
_cell_length_a 9.8055(11)
_cell_length_b 16.1941(19)
_cell_length_c 9.3531(11)
_cell_measurement_temperature 293(2)
_cell_volume 1485.2(3)
_computing_cell_refinement 'SAINT-PLUS 6.0, Bruker AXS Inc.'
_computing_data_collection 'SMART for Windows NT, Bruker AXS Inc.'
_computing_data_reduction 'SAINT-PLUS 6.0, Bruker AXS Inc.'
_computing_structure_refinement 'SHELXL-97 (Sheldrick, 1997)'
_computing_structure_solution 'SHELXS-97 (Sheldrick, 1990)'
_diffrn_ambient_temperature 293(2)
_diffrn_measured_fraction_theta_full 0.994
_diffrn_measured_fraction_theta_max 0.994
_diffrn_measurement_device_type CCD
_diffrn_measurement_method '/w scan'
_diffrn_radiation_monochromator graphite
_diffrn_radiation_source 'fine-focus sealed tube'
_diffrn_radiation_type MoK\a
_diffrn_radiation_wavelength 0.71073
_diffrn_reflns_av_R_equivalents 0.0420
_diffrn_reflns_av_sigmaI/netI 0.0334
_diffrn_reflns_limit_h_max 11
_diffrn_reflns_limit_h_min -12
_diffrn_reflns_limit_k_max 18
_diffrn_reflns_limit_k_min -19
_diffrn_reflns_limit_l_max 7
_diffrn_reflns_limit_l_min -11
_diffrn_reflns_number 5900
_diffrn_reflns_theta_full 26.00
_diffrn_reflns_theta_max 26.00
_diffrn_reflns_theta_min 2.51
_exptl_absorpt_coefficient_mu 3.269
_exptl_absorpt_correction_T_max 0.5202
_exptl_absorpt_correction_T_min 0.3406
_exptl_absorpt_correction_type empirical
_exptl_absorpt_process_details SADABS
_exptl_crystal_colour colorless
_exptl_crystal_density_diffrn 1.838
_exptl_crystal_density_method 'not measured'
_exptl_crystal_description block
_exptl_crystal_F_000 824
_exptl_crystal_size_max 0.42
_exptl_crystal_size_mid 0.33
_exptl_crystal_size_min 0.23
_refine_diff_density_max 0.618
_refine_diff_density_min -0.501
_refine_diff_density_rms 0.112
_refine_ls_extinction_method none
_refine_ls_goodness_of_fit_ref 1.100
_refine_ls_hydrogen_treatment constr
_refine_ls_matrix_type full
_refine_ls_number_parameters 96
_refine_ls_number_reflns 1501
_refine_ls_number_restraints 0
_refine_ls_restrained_S_all 1.100
_refine_ls_R_factor_all 0.0462
_refine_ls_R_factor_gt 0.0403
_refine_ls_shift/su_max 0.000
_refine_ls_shift/su_mean 0.000
_refine_ls_structure_factor_coef Fsqd
_refine_ls_weighting_details 'calc w=1/[\s^2^(Fo^2^)+(0.0795P)^2^+0.6726P] where P=(Fo^2^+2Fc^2^)/3'
_refine_ls_weighting_scheme calc
_refine_ls_wR_factor_gt 0.1277
_refine_ls_wR_factor_ref 0.1313
_reflns_number_gt 1245
_reflns_number_total 1501
_reflns_threshold_expression >2sigma(I)
_cod_data_source_file cg800289c_si_001.cif
_cod_data_source_block 2
_cod_original_sg_symbol_H-M Pnma
_cod_database_code 4503687

loop_
_symmetry_equiv_pos_as_xyz
'x, y, z'
'-x+1/2, -y, z+1/2'
'-x, y+1/2, -z'
'x+1/2, -y+1/2, -z+1/2'
'-x, -y, -z'
'x-1/2, y, -z-1/2'
'x, -y-1/2, z'
'-x-1/2, y-1/2, z-1/2'

loop_
_atom_site_label
_atom_site_type_symbol
_atom_site_fract_x
_atom_site_fract_y
_atom_site_fract_z
_atom_site_U_iso_or_equiv
_atom_site_adp_type
_atom_site_occupancy
_atom_site_symmetry_multiplicity
_atom_site_calc_flag
_atom_site_refinement_flags
Zn1 Zn 0.87998(4) 0.41766(3) 0.05950(5) 0.0332(2) Uani 1 1 d .
N1 N 0.5609(3) 0.4402(2) 0.3545(4) 0.0372(8) Uani 1 1 d .
N2 N 0.6513(4) 0.4989(2) 0.4024(4) 0.0399(9) Uani 1 1 d .
N3 N 0.7428(3) 0.4408(2) 0.2137(4) 0.0386(8) Uani 1 1 d .
N4 N 0.5608(6) 0.3512(4) 0.1534(7) 0.110(3) Uani 1 1 d .
H4A H 0.4787 0.3352 0.1704 0.132 Uiso 1 1 calc R
H4B H 0.6044 0.3317 0.0812 0.132 Uiso 1 1 calc R
O1 O 0.8378(5) 0.3180(2) -0.0418(4) 0.0698(12) Uani 1 1 d .
O2 O 0.8901(6) 0.2500 0.1502(7) 0.0775(18) Uani 1 2 d S
C1 C 0.6210(4) 0.4068(3) 0.2403(6) 0.0472(12) Uani 1 1 d .
C2 C 0.7542(4) 0.4972(3) 0.3176(5) 0.0480(12) Uani 1 1 d .
H2A H 0.8292 0.5319 0.3274 0.058 Uiso 1 1 calc R
C3 C 0.8596(6) 0.2500 0.0247(8) 0.0423(15) Uani 1 2 d S
O1W O 0.734(3) 0.7500 -0.039(2) 0.334(12) Uiso 1 2 d S
H1WA H 0.7781 0.7500 -0.1105 0.501 Uiso 1 2 d SR
H1WB H 0.6489 0.7500 -0.0558 0.501 Uiso 1 2 d SR
O2W O 1.0007(15) 0.6469(11) 0.3233(17) 0.180(6) Uiso 0.50 1 d P
H2WA H 1.0506 0.6322 0.3932 0.270 Uiso 0.50 1 d PR
H2WB H 1.0446 0.6802 0.2703 0.270 Uiso 0.50 1 d PR
O3W O 0.821(3) 0.6913(15) 0.197(3) 0.336(16) Uiso 0.50 1 d P
H3WA H 0.8456 0.6963 0.2835 0.504 Uiso 0.50 1 d PR
H3WB H 0.8707 0.7221 0.1444 0.504 Uiso 0.50 1 d PR

loop_
_atom_site_aniso_label
_atom_site_aniso_U_11
_atom_site_aniso_U_22
_atom_site_aniso_U_33
_atom_site_aniso_U_23
_atom_site_aniso_U_13
_atom_site_aniso_U_12
Zn1 0.0271(3) 0.0354(4) 0.0370(4) 0.00306(18) 0.00030(19) -0.00606(17)
N1 0.0305(18) 0.0385(18) 0.042(2) -0.0082(15) 0.0060(15) -0.0105(14)
N2 0.0323(17) 0.038(2) 0.049(2) -0.0126(17) 0.0053(16) -0.0094(15)
N3 0.0347(18) 0.0377(18) 0.043(2) -0.0069(16) 0.0083(16) -0.0091(14)
N4 0.076(4) 0.131(5) 0.124(5) -0.089(4) 0.055(4) -0.058(4)
O1 0.123(3) 0.0300(18) 0.056(2) 0.0010(16) -0.018(2) -0.004(2)
O2 0.103(5) 0.066(4) 0.064(4) 0.000 -0.025(3) 0.000
C1 0.039(3) 0.051(3) 0.051(3) -0.016(2) 0.012(2) -0.0152(19)
C2 0.036(2) 0.047(3) 0.061(3) -0.015(2) 0.011(2) -0.0139(19)
C3 0.039(3) 0.036(3) 0.052(4) 0.000 0.000(3) 0.000

loop_
_atom_type_symbol
_atom_type_description
_atom_type_scat_dispersion_real
_atom_type_scat_dispersion_imag
_atom_type_scat_source
C C 0.0033 0.0016 'International Tables Vol C Tables 4.2.6.8 and 6.1.1.4'
H H 0.0000 0.0000 'International Tables Vol C Tables 4.2.6.8 and 6.1.1.4'
N N 0.0061 0.0033 'International Tables Vol C Tables 4.2.6.8 and 6.1.1.4'
O O 0.0106 0.0060 'International Tables Vol C Tables 4.2.6.8 and 6.1.1.4'
Zn Zn 0.2839 1.4301 'International Tables Vol C Tables 4.2.6.8 and 6.1.1.4'

loop_
_geom_angle_atom_site_label_1
_geom_angle_atom_site_label_2
_geom_angle_atom_site_label_3
_geom_angle
_geom_angle_site_symmetry_1
_geom_angle_site_symmetry_3
O1 Zn1 N1 123.28(19) . 6_656
O1 Zn1 N3 111.56(18) . .
N1 Zn1 N3 105.90(14) 6_656 .
O1 Zn1 N2 99.85(15) . 2_664
N1 Zn1 N2 107.95(14) 6_656 2_664
N3 Zn1 N2 107.23(15) . 2_664
C1 N1 N2 104.8(3) . .
C1 N1 Zn1 130.3(3) . 6_556
N2 N1 Zn1 124.9(3) . 6_556
C2 N2 N1 106.9(3) . .
C2 N2 Zn1 125.6(3) . 2_665
N1 N2 Zn1 127.0(3) . 2_665
C1 N3 C2 102.7(4) . .
C1 N3 Zn1 130.9(3) . .
C2 N3 Zn1 126.4(3) . .
C3 O1 Zn1 116.6(4) . .
N1 C1 N3 112.2(4) . .
N1 C1 N4 123.9(4) . .
N3 C1 N4 123.6(4) . .
N2 C2 N3 113.4(4) . .
O2 C3 O1 120.7(3) . 7_565
O2 C3 O1 120.7(3) . .
O1 C3 O1 118.3(6) 7_565 .

loop_
_geom_bond_atom_site_label_1
_geom_bond_atom_site_label_2
_geom_bond_distance
_geom_bond_site_symmetry_2
Zn1 O1 1.917(4) .
Zn1 N1 1.981(3) 6_656
Zn1 N3 2.007(3) .
Zn1 N2 2.020(4) 2_664
N1 C1 1.334(6) .
N1 N2 1.375(5) .
N1 Zn1 1.981(3) 6_556
N2 C2 1.284(6) .
N2 Zn1 2.020(4) 2_665
N3 C1 1.338(5) .
N3 C2 1.339(5) .
N4 C1 1.350(6) .
O1 C3 1.283(5) .
O2 C3 1.211(9) .
C3 O1 1.283(5) 7_565
